data_9001587
loop_
_publ_author_name
'Parise, J. B.'
'Leinenweber, K.'
'Weidner, D. J.'
'Tan, K.'
'Von Dreele, R. B.'

_publ_section_title
;Pressure-induced H bonding: Neutron diffraction study of brucite, Mg(OD)2, to
 9.3 GPa P = 1.9 GPa
;
_journal_name_full 'American Mineralogist'
_journal_page_first 193
_journal_page_last 196
_journal_volume 79
_journal_year 1994
_chemical_formula_sum 'D1.998 Mg O2'
_chemical_name_mineral 'Brucite (deuterated)'
_space_group_IT_number 164
_symmetry_space_group_name_Hall '-P 3 2"'
_symmetry_space_group_name_H-M 'P -3 m 1'
_cell_angle_alpha 90
_cell_angle_beta 90
_cell_angle_gamma 120
_cell_length_a 3.1167
_cell_length_b 3.1167
_cell_length_c 4.630
_cell_formula_units_Z 1
_cell_volume 38.949
_diffrn_ambient_pressure 1.9e+06
_exptl_crystal_density_diffrn 2.572
_cod_original_formula_sum 'Mg O2 D1.998'
_cod_database_code 9001587

loop_
_symmetry_equiv_pos_as_xyz
x,y,z
-y,-x,z
y,-x+y,-z
-x,-x+y,-z
-x+y,-x,z
-x+y,y,z
-x,-y,-z
y,x,-z
-y,x-y,z
x,x-y,z
x-y,x,-z
x-y,-y,-z

loop_
_atom_site_label
_atom_site_fract_x
_atom_site_fract_y
_atom_site_fract_z
_atom_site_occupancy
_atom_site_U_iso_or_equiv
Mg 0.00000 0.00000 0.00000 1.00000 0.00700
O 0.33333 0.66667 0.21900 1.00000 0.00700
D 0.37300 0.74600 0.41700 0.33300 0.01300

_database_code_amcsd 0001638
